data_1575119
loop_
_publ_author_name
'Wu, Qile'
'Chen, Jingyi'
'Wu, Haoxian'
'Wang, Shasha'
'Liang, Jiaxin'
'Lo, Tsz Woon Benedict'
'Zhu, Zhongzhi'
'Chen, Xiuwen'

_publ_section_title
;
 Dearomatization [4+2] cycloaddition for constructing bridged polycyclic
 lactams.
;
_journal_issue 68
_journal_name_full 'Chemical communications (Cambridge, England)'
_journal_page_first 12789
_journal_page_last 12792
_journal_paper_doi 10.1039/d5cc03128a
_journal_volume 61
_journal_year 2025
_chemical_formula_moiety 'C19 H15 N O4'
_chemical_formula_sum 'C19 H15 N O4'
_chemical_formula_weight 321.32
_space_group_crystal_system monoclinic
_space_group_IT_number 14
_space_group_name_Hall '-P 2ybc'
_space_group_name_H-M_alt 'P 1 21/c 1'
_atom_sites_solution_hydrogens geom
_atom_sites_solution_primary dual
_audit_creation_date 2024-12-23
_audit_creation_method
;
Olex2 1.3
(compiled 2020.11.12 svn.r5f609507 for OlexSys, GUI svn.r6403)
;
_audit_update_record
;
2025-03-28 deposited with the CCDC.	2025-07-17 downloaded from the CCDC.
;
_cell_angle_alpha 90
_cell_angle_beta 106.13(3)
_cell_angle_gamma 90
_cell_formula_units_Z 4
_cell_length_a 16.448(16)
_cell_length_b 8.875(8)
_cell_length_c 11.894(11)
_cell_measurement_reflns_used 3207
_cell_measurement_temperature 296.15
_cell_measurement_theta_max 20.79
_cell_measurement_theta_min 2.58
_cell_volume 1668(3)
_computing_cell_refinement 'SAINT V8.40B (?, 2016)'
_computing_data_reduction 'SAINT V8.40B (?, 2016)'
_computing_molecular_graphics 'Olex2 1.3 (Dolomanov et al., 2009)'
_computing_publication_material 'Olex2 1.3 (Dolomanov et al., 2009)'
_computing_structure_refinement 'XL  (Sheldrick, 2008)'
_computing_structure_solution 'SHELXT 2018/2 (Sheldrick, 2018)'
_diffrn_ambient_temperature 296.15
_diffrn_measured_fraction_theta_full 0.987
_diffrn_measured_fraction_theta_max 0.987
_diffrn_measurement_device_type 'CCD area detector'
_diffrn_measurement_method 'phi and omega scans'
_diffrn_radiation_monochromator graphite
_diffrn_radiation_type MoK\a
_diffrn_radiation_wavelength 0.71073
_diffrn_reflns_av_R_equivalents 0.0515
_diffrn_reflns_av_unetI/netI 0.0452
_diffrn_reflns_Laue_measured_fraction_full 0.987
_diffrn_reflns_Laue_measured_fraction_max 0.987
_diffrn_reflns_limit_h_max 19
_diffrn_reflns_limit_h_min -19
_diffrn_reflns_limit_k_max 10
_diffrn_reflns_limit_k_min -10
_diffrn_reflns_limit_l_max 12
_diffrn_reflns_limit_l_min -13
_diffrn_reflns_number 14010
_diffrn_reflns_point_group_measured_fraction_full 0.987
_diffrn_reflns_point_group_measured_fraction_max 0.987
_diffrn_reflns_theta_full 24.829
_diffrn_reflns_theta_max 24.829
_diffrn_reflns_theta_min 2.578
_diffrn_source_current 30.0
_diffrn_source_power 1.5
_diffrn_source_voltage 50.0
_exptl_absorpt_coefficient_mu 0.091
_exptl_absorpt_correction_T_max 0.7452
_exptl_absorpt_correction_T_min 0.6230
_exptl_absorpt_correction_type none
_exptl_absorpt_process_details
;
SADABS-2016/2 (Bruker,2016/2) was used for absorption correction.
wR2(int) was 0.0777 before and 0.0645 after correction.
The Ratio of minimum to maximum transmission is 0.8360.
The \l/2 correction factor is Not present.
;
_exptl_crystal_colour 'clear whiteish colourless'
_exptl_crystal_colour_lustre clear
_exptl_crystal_colour_modifier whiteish
_exptl_crystal_colour_primary colourless
_exptl_crystal_density_diffrn 1.280
_exptl_crystal_description block
_exptl_crystal_F_000 672
_exptl_crystal_size_max 0.22
_exptl_crystal_size_mid 0.2
_exptl_crystal_size_min 0.18
_refine_diff_density_max 0.137
_refine_diff_density_min -0.173
_refine_diff_density_rms 0.036
_refine_ls_extinction_method none
_refine_ls_goodness_of_fit_ref 1.030
_refine_ls_hydrogen_treatment constr
_refine_ls_matrix_type full
_refine_ls_number_parameters 217
_refine_ls_number_reflns 2845
_refine_ls_number_restraints 0
_refine_ls_restrained_S_all 1.030
_refine_ls_R_factor_all 0.0940
_refine_ls_R_factor_gt 0.0477
_refine_ls_shift/su_max 0.000
_refine_ls_shift/su_mean 0.000
_refine_ls_structure_factor_coef Fsqd
_refine_ls_weighting_details 'w=1/[\s^2^(Fo^2^)+(0.0477P)^2^+0.5754P] where P=(Fo^2^+2Fc^2^)/3'
_refine_ls_weighting_scheme calc
_refine_ls_wR_factor_gt 0.1027
_refine_ls_wR_factor_ref 0.1254
_reflns_Friedel_coverage 0.000
_reflns_number_gt 1799
_reflns_number_total 2845
_reflns_threshold_expression 'I > 2\s(I)'
_cod_data_source_file d5cc03128a2.cif
_cod_data_source_block 1
_cod_depositor_comments 'Adding full bibliography for 1575118--1575119.cif.'
_cod_database_code 1575119
_shelx_shelxl_version_number 2014/7
_shelx_space_group_comment
;
The symmetry employed for this shelxl refinement is uniquely defined
by the following loop, which should always be used as a source of
symmetry information in preference to the above space-group names.
They are only intended as comments.
;
_shelx_estimated_absorpt_t_max 0.984
_shelx_estimated_absorpt_t_min 0.980
_olex2_refinement_description
;
1. Fixed Uiso
 At 1.2 times of:
  All C(H) groups, All C(H,H) groups
2.a Ternary CH refined with riding coordinates:
 C9(H9), C10(H10), C11(H11), C12(H12)
2.b Secondary CH2 refined with riding coordinates:
 C7(H7A,H7B)
2.c Aromatic/amide H refined with riding coordinates:
 C1(H1), C2(H2), C3(H3), C4(H4), C5(H5), C15(H15), C16(H16), C17(H17), C18(H18)
;
_olex2_submission_special_instructions 'No special instructions were received'

loop_
_space_group_symop_operation_xyz
'x, y, z'
'-x, y+1/2, -z+1/2'
'-x, -y, -z'
'x, -y-1/2, z-1/2'

loop_
_atom_site_label
_atom_site_type_symbol
_atom_site_fract_x
_atom_site_fract_y
_atom_site_fract_z
_atom_site_U_iso_or_equiv
_atom_site_adp_type
_atom_site_occupancy
_atom_site_site_symmetry_order
_atom_site_calc_flag
_atom_site_refinement_flags_posn
_atom_site_refinement_flags_adp
_atom_site_refinement_flags_occupancy
_atom_site_disorder_assembly
_atom_site_disorder_group
C1 C 0.6738(2) 0.0849(4) 0.8024(3) 0.0955(10) Uani 1 1 d . . . . .
H1 H 0.7096 0.0546 0.8739 0.115 Uiso 1 1 calc R U . . .
C2 C 0.5855(3) 0.0842(6) 0.7851(5) 0.1385(17) Uani 1 1 d . . . . .
H2 H 0.5628 0.0534 0.8448 0.166 Uiso 1 1 calc R U . . .
C3 C 0.5341(3) 0.1289(7) 0.6807(6) 0.161(2) Uani 1 1 d . . . . .
H3 H 0.4759 0.1283 0.6693 0.194 Uiso 1 1 calc R U . . .
C4 C 0.5657(2) 0.1751(6) 0.5910(4) 0.1406(17) Uani 1 1 d . . . . .
H4 H 0.5293 0.2055 0.5199 0.169 Uiso 1 1 calc R U . . .
C5 C 0.6524(2) 0.1760(4) 0.6077(3) 0.0937(10) Uani 1 1 d . . . . .
H5 H 0.6741 0.2077 0.5472 0.112 Uiso 1 1 calc R U . . .
C6 C 0.70761(16) 0.1304(3) 0.7133(2) 0.0617(7) Uani 1 1 d . . . . .
C7 C 0.80245(16) 0.1320(3) 0.7292(2) 0.0625(7) Uani 1 1 d . . . . .
H7A H 0.8313 0.0945 0.8067 0.075 Uiso 1 1 calc R U . . .
H7B H 0.8157 0.0651 0.6723 0.075 Uiso 1 1 calc R U . . .
C8 C 0.86109(14) 0.3257(3) 0.6216(2) 0.0491(6) Uani 1 1 d . . . . .
C9 C 0.88062(14) 0.4947(2) 0.62573(18) 0.0456(6) Uani 1 1 d . . . . .
H9 H 0.9009 0.5268 0.5595 0.055 Uiso 1 1 calc R U . . .
C10 C 0.94652(14) 0.5256(2) 0.74462(18) 0.0443(6) Uani 1 1 d . . . . .
H10 H 1.0011 0.4789 0.7477 0.053 Uiso 1 1 calc R U . . .
C11 C 0.91238(14) 0.4688(2) 0.84548(18) 0.0436(6) Uani 1 1 d . . . . .
H11 H 0.9496 0.3915 0.8916 0.052 Uiso 1 1 calc R U . . .
C12 C 0.82209(13) 0.4069(2) 0.79347(18) 0.0424(5) Uani 1 1 d . . . . .
H12 H 0.7977 0.3698 0.8546 0.051 Uiso 1 1 calc R U . . .
C13 C 0.76800(13) 0.5290(2) 0.72046(18) 0.0419(5) Uani 1 1 d . . . . .
C14 C 0.80005(14) 0.5764(2) 0.62869(18) 0.0437(6) Uani 1 1 d . . . . .
C15 C 0.75980(17) 0.6911(3) 0.5543(2) 0.0629(7) Uani 1 1 d . . . . .
H15 H 0.7808 0.7234 0.4934 0.075 Uiso 1 1 calc R U . . .
C16 C 0.6883(2) 0.7562(3) 0.5721(3) 0.0816(9) Uani 1 1 d . . . . .
H16 H 0.6610 0.8326 0.5222 0.098 Uiso 1 1 calc R U . . .
C17 C 0.65620(17) 0.7105(3) 0.6623(3) 0.0799(9) Uani 1 1 d . . . . .
H17 H 0.6080 0.7566 0.6726 0.096 Uiso 1 1 calc R U . . .
C18 C 0.69586(15) 0.5951(3) 0.7386(2) 0.0611(7) Uani 1 1 d . . . . .
H18 H 0.6746 0.5637 0.7995 0.073 Uiso 1 1 calc R U . . .
C19 C 0.93141(14) 0.7251(3) 0.8605(2) 0.0495(6) Uani 1 1 d . . . . .
N1 N 0.83353(11) 0.2841(2) 0.71508(15) 0.0476(5) Uani 1 1 d . . . . .
O1 O 0.86832(11) 0.2404(2) 0.54291(15) 0.0704(5) Uani 1 1 d . . . . .
O2 O 0.95548(9) 0.68720(16) 0.76439(12) 0.0499(4) Uani 1 1 d . . . . .
O3 O 0.91097(10) 0.60234(17) 0.91527(12) 0.0507(4) Uani 1 1 d . . . . .
O4 O 0.92880(11) 0.8519(2) 0.89363(15) 0.0676(5) Uani 1 1 d . . . . .

loop_
_atom_site_aniso_label
_atom_site_aniso_U_11
_atom_site_aniso_U_22
_atom_site_aniso_U_33
_atom_site_aniso_U_23
_atom_site_aniso_U_13
_atom_site_aniso_U_12
C1 0.102(3) 0.106(3) 0.081(2) -0.0080(19) 0.030(2) -0.029(2)
C2 0.129(4) 0.177(5) 0.133(4) -0.030(3) 0.075(3) -0.055(3)
C3 0.078(3) 0.240(6) 0.166(5) -0.036(5) 0.034(4) -0.031(3)
C4 0.066(3) 0.206(5) 0.130(4) 0.001(3) -0.005(3) -0.015(3)
C5 0.065(2) 0.114(3) 0.087(2) 0.010(2) -0.0036(18) -0.0134(18)
C6 0.0610(17) 0.0507(15) 0.0668(17) -0.0094(13) 0.0071(15) -0.0111(13)
C7 0.0658(18) 0.0420(14) 0.0705(17) 0.0018(13) 0.0035(14) -0.0002(12)
C8 0.0436(13) 0.0574(15) 0.0425(13) -0.0118(12) 0.0057(11) 0.0036(11)
C9 0.0508(14) 0.0558(14) 0.0324(12) -0.0026(11) 0.0154(11) -0.0027(11)
C10 0.0414(13) 0.0465(14) 0.0456(13) -0.0091(11) 0.0132(11) -0.0001(10)
C11 0.0486(13) 0.0440(13) 0.0354(12) -0.0034(10) 0.0072(10) 0.0036(11)
C12 0.0480(13) 0.0456(13) 0.0343(11) -0.0012(10) 0.0126(10) -0.0051(11)
C13 0.0382(12) 0.0465(13) 0.0390(12) -0.0035(11) 0.0075(10) -0.0013(10)
C14 0.0464(13) 0.0476(13) 0.0329(12) 0.0001(10) 0.0041(10) -0.0024(11)
C15 0.0696(18) 0.0643(17) 0.0481(14) 0.0130(13) 0.0055(13) 0.0054(14)
C16 0.081(2) 0.075(2) 0.077(2) 0.0162(16) 0.0014(17) 0.0219(17)
C17 0.0529(17) 0.083(2) 0.097(2) -0.0075(19) 0.0086(16) 0.0273(16)
C18 0.0485(15) 0.0734(18) 0.0639(16) -0.0080(14) 0.0195(13) 0.0012(14)
C19 0.0483(14) 0.0556(16) 0.0461(14) -0.0052(13) 0.0157(11) -0.0041(12)
N1 0.0523(12) 0.0417(11) 0.0463(11) -0.0055(9) 0.0096(9) -0.0014(9)
O1 0.0755(12) 0.0749(12) 0.0604(11) -0.0310(10) 0.0180(9) 0.0020(10)
O2 0.0545(10) 0.0530(10) 0.0476(9) -0.0093(8) 0.0233(8) -0.0110(8)
O3 0.0618(10) 0.0531(10) 0.0373(8) -0.0070(8) 0.0140(7) -0.0064(8)
O4 0.0837(13) 0.0531(11) 0.0748(12) -0.0173(10) 0.0366(10) -0.0077(9)

loop_
_atom_type_symbol
_atom_type_description
_atom_type_scat_dispersion_real
_atom_type_scat_dispersion_imag
_atom_type_scat_source
C C 0.0033 0.0016 'International Tables Vol C Tables 4.2.6.8 and 6.1.1.4'
H H 0.0000 0.0000 'International Tables Vol C Tables 4.2.6.8 and 6.1.1.4'
N N 0.0061 0.0033 'International Tables Vol C Tables 4.2.6.8 and 6.1.1.4'
O O 0.0106 0.0060 'International Tables Vol C Tables 4.2.6.8 and 6.1.1.4'

loop_
_geom_angle_atom_site_label_1
_geom_angle_atom_site_label_2
_geom_angle_atom_site_label_3
_geom_angle
_geom_angle_site_symmetry_1
_geom_angle_site_symmetry_3
_geom_angle_publ_flag
C2 C1 H1 119.8 . . ?
C6 C1 H1 119.8 . . ?
C6 C1 C2 120.4(4) . . ?
C1 C2 H2 120.4 . . ?
C3 C2 C1 119.2(4) . . ?
C3 C2 H2 120.4 . . ?
C2 C3 H3 119.1 . . ?
C2 C3 C4 121.8(4) . . ?
C4 C3 H3 119.1 . . ?
C3 C4 H4 120.4 . . ?
C3 C4 C5 119.2(4) . . ?
C5 C4 H4 120.4 . . ?
C4 C5 H5 119.5 . . ?
C4 C5 C6 121.1(4) . . ?
C6 C5 H5 119.5 . . ?
C1 C6 C5 118.4(3) . . ?
C1 C6 C7 121.6(3) . . ?
C5 C6 C7 120.0(3) . . ?
C6 C7 H7A 109.2 . . ?
C6 C7 H7B 109.2 . . ?
H7A C7 H7B 107.9 . . ?
N1 C7 C6 111.87(19) . . ?
N1 C7 H7A 109.2 . . ?
N1 C7 H7B 109.2 . . ?
N1 C8 C9 110.68(19) . . ?
O1 C8 C9 124.1(2) . . ?
O1 C8 N1 125.2(2) . . ?
C8 C9 H9 112.0 . . ?
C8 C9 C10 106.88(18) . . ?
C10 C9 H9 112.0 . . ?
C14 C9 C8 106.94(18) . . ?
C14 C9 H9 112.0 . . ?
C14 C9 C10 106.73(17) . . ?
C9 C10 H10 111.1 . . ?
C11 C10 C9 109.76(18) . . ?
C11 C10 H10 111.1 . . ?
O2 C10 C9 109.65(17) . . ?
O2 C10 H10 111.1 . . ?
O2 C10 C11 103.84(16) . . ?
C10 C11 H11 111.0 . . ?
C12 C11 C10 108.80(17) . . ?
C12 C11 H11 111.0 . . ?
O3 C11 C10 104.15(17) . . ?
O3 C11 H11 111.0 . . ?
O3 C11 C12 110.70(17) . . ?
C11 C12 H12 111.7 . . ?
C13 C12 C11 108.83(18) . . ?
C13 C12 H12 111.7 . . ?
N1 C12 C11 103.76(17) . . ?
N1 C12 H12 111.7 . . ?
N1 C12 C13 108.86(17) . . ?
C14 C13 C12 111.91(19) . . ?
C18 C13 C12 127.1(2) . . ?
C18 C13 C14 121.0(2) . . ?
C13 C14 C9 113.20(19) . . ?
C15 C14 C9 126.8(2) . . ?
C15 C14 C13 120.0(2) . . ?
C14 C15 H15 120.5 . . ?
C16 C15 C14 119.0(2) . . ?
C16 C15 H15 120.5 . . ?
C15 C16 H16 119.3 . . ?
C15 C16 C17 121.5(3) . . ?
C17 C16 H16 119.3 . . ?
C16 C17 H17 119.8 . . ?
C16 C17 C18 120.5(3) . . ?
C18 C17 H17 119.8 . . ?
C13 C18 C17 118.1(2) . . ?
C13 C18 H18 121.0 . . ?
C17 C18 H18 121.0 . . ?
O2 C19 O3 112.1(2) . . ?
O4 C19 O2 123.9(2) . . ?
O4 C19 O3 124.0(2) . . ?
C7 N1 C12 119.69(19) . . ?
C8 N1 C7 123.2(2) . . ?
C8 N1 C12 116.33(18) . . ?
C19 O2 C10 109.98(17) . . ?
C19 O3 C11 109.59(18) . . ?

loop_
_geom_bond_atom_site_label_1
_geom_bond_atom_site_label_2
_geom_bond_distance
_geom_bond_site_symmetry_2
_geom_bond_publ_flag
C1 H1 0.9300 . ?
C1 C2 1.410(6) . ?
C1 C6 1.386(4) . ?
C2 H2 0.9300 . ?
C2 C3 1.353(6) . ?
C3 H3 0.9300 . ?
C3 C4 1.372(6) . ?
C4 H4 0.9300 . ?
C4 C5 1.384(5) . ?
C5 H5 0.9300 . ?
C5 C6 1.391(4) . ?
C6 C7 1.518(4) . ?
C7 H7A 0.9700 . ?
C7 H7B 0.9700 . ?
C7 N1 1.469(3) . ?
C8 C9 1.532(3) . ?
C8 N1 1.363(3) . ?
C8 O1 1.235(3) . ?
C9 H9 0.9800 . ?
C9 C10 1.549(3) . ?
C9 C14 1.520(3) . ?
C10 H10 0.9800 . ?
C10 C11 1.544(3) . ?
C10 O2 1.454(3) . ?
C11 H11 0.9800 . ?
C11 C12 1.542(3) . ?
C11 O3 1.451(3) . ?
C12 H12 0.9800 . ?
C12 C13 1.513(3) . ?
C12 N1 1.480(3) . ?
C13 C14 1.402(3) . ?
C13 C18 1.393(3) . ?
C14 C15 1.390(3) . ?
C15 H15 0.9300 . ?
C15 C16 1.379(4) . ?
C16 H16 0.9300 . ?
C16 C17 1.382(4) . ?
C17 H17 0.9300 . ?
C17 C18 1.403(4) . ?
C18 H18 0.9300 . ?
C19 O2 1.352(3) . ?
C19 O3 1.359(3) . ?
C19 O4 1.197(3) . ?

loop_
_geom_torsion_atom_site_label_1
_geom_torsion_atom_site_label_2
_geom_torsion_atom_site_label_3
_geom_torsion_atom_site_label_4
_geom_torsion
_geom_torsion_site_symmetry_1
_geom_torsion_site_symmetry_2
_geom_torsion_site_symmetry_3
_geom_torsion_site_symmetry_4
_geom_torsion_publ_flag
C1 C2 C3 C4 -0.1(9) . . . . ?
C1 C6 C7 N1 -119.2(3) . . . . ?
C2 C1 C6 C5 0.5(5) . . . . ?
C2 C1 C6 C7 -179.9(3) . . . . ?
C2 C3 C4 C5 0.0(9) . . . . ?
C3 C4 C5 C6 0.3(7) . . . . ?
C4 C5 C6 C1 -0.5(5) . . . . ?
C4 C5 C6 C7 179.8(3) . . . . ?
C5 C6 C7 N1 60.4(3) . . . . ?
C6 C1 C2 C3 -0.2(7) . . . . ?
C6 C7 N1 C8 -109.6(2) . . . . ?
C6 C7 N1 C12 59.8(3) . . . . ?
C8 C9 C10 C11 -55.4(2) . . . . ?
C8 C9 C10 O2 -168.85(16) . . . . ?
C8 C9 C14 C13 55.0(2) . . . . ?
C8 C9 C14 C15 -127.2(2) . . . . ?
C9 C8 N1 C7 174.15(19) . . . . ?
C9 C8 N1 C12 4.4(2) . . . . ?
C9 C10 C11 C12 -2.6(2) . . . . ?
C9 C10 C11 O3 -120.72(18) . . . . ?
C9 C10 O2 C19 117.3(2) . . . . ?
C9 C14 C15 C16 -177.9(2) . . . . ?
C10 C9 C14 C13 -59.1(2) . . . . ?
C10 C9 C14 C15 118.7(2) . . . . ?
C10 C11 C12 C13 -56.0(2) . . . . ?
C10 C11 C12 N1 59.8(2) . . . . ?
C10 C11 O3 C19 5.9(2) . . . . ?
C11 C10 O2 C19 0.1(2) . . . . ?
C11 C12 C13 C14 59.7(2) . . . . ?
C11 C12 C13 C18 -118.5(2) . . . . ?
C11 C12 N1 C7 125.5(2) . . . . ?
C11 C12 N1 C8 -64.4(2) . . . . ?
C12 C11 O3 C19 -110.8(2) . . . . ?
C12 C13 C14 C9 -0.3(2) . . . . ?
C12 C13 C14 C15 -178.21(19) . . . . ?
C12 C13 C18 C17 178.0(2) . . . . ?
C13 C12 N1 C7 -118.7(2) . . . . ?
C13 C12 N1 C8 51.4(2) . . . . ?
C13 C14 C15 C16 -0.2(4) . . . . ?
C14 C9 C10 C11 58.8(2) . . . . ?
C14 C9 C10 O2 -54.7(2) . . . . ?
C14 C13 C18 C17 0.0(3) . . . . ?
C14 C15 C16 C17 0.3(4) . . . . ?
C15 C16 C17 C18 -0.3(5) . . . . ?
C16 C17 C18 C13 0.1(4) . . . . ?
C18 C13 C14 C9 178.0(2) . . . . ?
C18 C13 C14 C15 0.1(3) . . . . ?
N1 C8 C9 C10 56.6(2) . . . . ?
N1 C8 C9 C14 -57.4(2) . . . . ?
N1 C12 C13 C14 -52.8(2) . . . . ?
N1 C12 C13 C18 129.1(2) . . . . ?
O1 C8 C9 C10 -124.4(2) . . . . ?
O1 C8 C9 C14 121.6(2) . . . . ?
O1 C8 N1 C7 -4.8(3) . . . . ?
O1 C8 N1 C12 -174.5(2) . . . . ?
O2 C10 C11 C12 114.53(18) . . . . ?
O2 C10 C11 O3 -3.6(2) . . . . ?
O2 C19 O3 C11 -6.4(2) . . . . ?
O3 C11 C12 C13 57.9(2) . . . . ?
O3 C11 C12 N1 173.67(15) . . . . ?
O3 C19 O2 C10 3.8(2) . . . . ?
O4 C19 O2 C10 -176.5(2) . . . . ?
O4 C19 O3 C11 173.9(2) . . . . ?
